data_2235371
loop_
_publ_author_name
'Mohamed, Shaaban K.'
'Akkurt, Mehmet'
'Tahir, Muhammad N.'
'Abdelhamid, Antar A.'
'Allahverdiyev, M. A.'

_publ_section_title
;
 2-Amino-4-(4-methoxyphenyl)-7,7-dimethyl-5-oxo-5,6,7,8-tetrahydro-4<i>H</i>-chromene-3-carbonitrile
 propan-2-one monosolvate
;
_journal_coeditor_code BT5943
_journal_issue 7
_journal_name_full 'Acta Crystallographica Section E'
_journal_page_first o2206
_journal_page_last o2207
_journal_paper_doi 10.1107/S160053681202781X
_journal_volume 68
_journal_year 2012
_chemical_formula_iupac 'C19 H20 N2 O3, C3 H6 O'
_chemical_formula_moiety 'C19 H20 N2 O3, C3 H6 O'
_chemical_formula_sum 'C22 H26 N2 O4'
_chemical_formula_weight 382.45
_chemical_name_systematic
;
2-Amino-4-(4-methoxyphenyl)-7,7-dimethyl-5-oxo-5,6,7,8-tetrahydro-4<i>H</i>-
chromene-3-carbonitrile propan-2-one monosolvate
;
_space_group_IT_number 2
_symmetry_cell_setting triclinic
_symmetry_space_group_name_Hall '-P 1'
_symmetry_space_group_name_H-M 'P -1'
_atom_sites_solution_hydrogens geom
_atom_sites_solution_primary direct
_atom_sites_solution_secondary difmap
_cell_angle_alpha 77.743(2)
_cell_angle_beta 87.307(3)
_cell_angle_gamma 80.672(2)
_cell_formula_units_Z 2
_cell_length_a 8.2037(4)
_cell_length_b 9.5319(4)
_cell_length_c 13.8390(7)
_cell_measurement_reflns_used 360
_cell_measurement_temperature 296(2)
_cell_measurement_theta_max 3.4
_cell_measurement_theta_min 21.3
_cell_volume 1043.43(9)
_computing_cell_refinement 'SAINT (Bruker, 2007)'
_computing_data_collection 'APEX2 (Bruker, 2007)'
_computing_data_reduction 'SAINT (Bruker, 2007)'
_computing_molecular_graphics 'ORTEP-3 for Windows (Farrugia, 1997) and PLATON (Spek, 2009)'
_computing_publication_material 'WinGX (Farrugia, 1999) and PLATON (Spek, 2009)'
_computing_structure_refinement 'SHELXL97 (Sheldrick, 2008)'
_computing_structure_solution 'SHELXS97 (Sheldrick, 2008)'
_diffrn_ambient_temperature 296(2)
_diffrn_detector_area_resol_mean 0.81
_diffrn_measured_fraction_theta_full 0.981
_diffrn_measured_fraction_theta_max 0.981
_diffrn_measurement_device_type 'Bruker Kappa APEXII CCD'
_diffrn_measurement_method \w
_diffrn_radiation_monochromator graphite
_diffrn_radiation_source 'fine-focus sealed tube'
_diffrn_radiation_type 'Mo K\a'
_diffrn_radiation_wavelength 0.71073
_diffrn_reflns_av_R_equivalents 0.0265
_diffrn_reflns_av_sigmaI/netI 0.0311
_diffrn_reflns_limit_h_max 10
_diffrn_reflns_limit_h_min -10
_diffrn_reflns_limit_k_max 9
_diffrn_reflns_limit_k_min -12
_diffrn_reflns_limit_l_max 18
_diffrn_reflns_limit_l_min -18
_diffrn_reflns_number 16752
_diffrn_reflns_reduction_process
;
;
_diffrn_reflns_theta_full 27.96
_diffrn_reflns_theta_max 27.96
_diffrn_reflns_theta_min 2.21
_exptl_absorpt_coefficient_mu 0.084
_exptl_absorpt_correction_T_max 0.983
_exptl_absorpt_correction_T_min 0.978
_exptl_absorpt_correction_type multi-scan
_exptl_absorpt_process_details '(SADABS; Bruker, 2005)'
_exptl_crystal_colour white
_exptl_crystal_density_diffrn 1.217
_exptl_crystal_density_method 'Not Measured'
_exptl_crystal_description prism
_exptl_crystal_F_000 408
_exptl_crystal_size_max 0.28
_exptl_crystal_size_mid 0.22
_exptl_crystal_size_min 0.20
_refine_diff_density_max 0.590
_refine_diff_density_min -0.500
_refine_ls_extinction_method none
_refine_ls_goodness_of_fit_ref 1.042
_refine_ls_hydrogen_treatment constr
_refine_ls_matrix_type full
_refine_ls_number_parameters 246
_refine_ls_number_reflns 4917
_refine_ls_number_restraints 1
_refine_ls_restrained_S_all 1.052
_refine_ls_R_factor_all 0.0902
_refine_ls_R_factor_gt 0.0592
_refine_ls_shift/su_max 0.000
_refine_ls_shift/su_mean 0.000
_refine_ls_structure_factor_coef Fsqd
_refine_ls_weighting_details 'calc w=1/[\s^2^(Fo^2^)+(0.0878P)^2^+0.2431P] where P=(Fo^2^+2Fc^2^)/3'
_refine_ls_weighting_scheme calc
_refine_ls_wR_factor_gt 0.1597
_refine_ls_wR_factor_ref 0.1816
_reflns_number_gt 3284
_reflns_number_total 4917
_reflns_threshold_expression I>2\s(I)
_cod_data_source_file bt5943.cif
_cod_data_source_block I
_cod_database_code 2235371
_cod_database_fobs_code 2235371

loop_
_symmetry_equiv_pos_site_id
_symmetry_equiv_pos_as_xyz
1 x,y,z
2 -x,-y,-z

loop_
_atom_site_aniso_label
_atom_site_aniso_U_11
_atom_site_aniso_U_22
_atom_site_aniso_U_33
_atom_site_aniso_U_12
_atom_site_aniso_U_13
_atom_site_aniso_U_23
O1 0.0853(12) 0.0744(11) 0.0695(11) 0.0109(9) -0.0079(9) -0.0055(9)
O2 0.0325(6) 0.0517(7) 0.0730(9) -0.0094(5) 0.0028(6) -0.0355(7)
O3 0.0363(7) 0.0646(9) 0.0955(12) -0.0134(6) 0.0069(7) -0.0313(8)
N1 0.0476(10) 0.0739(12) 0.0915(14) -0.0128(9) 0.0111(9) -0.0534(11)
N2 0.0338(8) 0.0609(10) 0.0875(13) -0.0101(7) -0.0002(8) -0.0433(9)
C1 0.0310(8) 0.0410(9) 0.0535(11) -0.0093(7) 0.0008(7) -0.0203(8)
C2 0.0443(10) 0.0474(10) 0.0576(12) -0.0066(8) 0.0043(9) -0.0224(9)
C3 0.0581(12) 0.0571(11) 0.0512(12) -0.0099(10) 0.0041(10) -0.0193(9)
C4 0.0499(11) 0.0530(11) 0.0580(13) -0.0082(9) -0.0084(10) -0.0128(9)
C5 0.0408(10) 0.0538(11) 0.0708(14) 0.0020(8) -0.0011(9) -0.0216(10)
C6 0.0367(9) 0.0521(10) 0.0557(12) -0.0056(8) 0.0043(8) -0.0189(9)
C7 0.093(2) 0.0738(17) 0.101(2) 0.0192(15) -0.0154(17) -0.0002(15)
C8 0.0314(8) 0.0416(9) 0.0480(10) -0.0077(7) 0.0039(7) -0.0184(7)
C9 0.0351(7) 0.0473(7) 0.0538(8) -0.0064(5) 0.0003(6) -0.0222(6)
C10 0.0381(9) 0.0428(9) 0.0505(10) -0.0070(7) -0.0030(8) -0.0214(8)
C11 0.0351(7) 0.0473(7) 0.0538(8) -0.0064(5) 0.0003(6) -0.0222(6)
C12 0.0355(9) 0.0407(9) 0.0504(10) -0.0082(7) -0.0015(8) -0.0172(8)
C13 0.0350(9) 0.0401(9) 0.0484(10) -0.0073(7) -0.0005(7) -0.0142(7)
C14 0.0388(10) 0.0458(9) 0.0553(11) -0.0118(8) 0.0007(8) -0.0145(8)
C15 0.0479(11) 0.0469(10) 0.0738(14) -0.0187(8) 0.0022(10) -0.0208(9)
C16 0.0577(9) 0.0558(8) 0.0649(9) -0.0136(7) -0.0035(7) -0.0248(7)
C17 0.0408(10) 0.0410(9) 0.0656(13) -0.0045(7) -0.0014(9) -0.0233(9)
C18 0.0664(14) 0.0530(12) 0.1049(19) -0.0192(10) 0.0059(13) -0.0410(13)
C19 0.0577(9) 0.0558(8) 0.0649(9) -0.0136(7) -0.0035(7) -0.0248(7)
O4 0.118(2) 0.219(3) 0.206(3) -0.089(2) 0.007(2) -0.104(3)
C20 0.0769(19) 0.110(2) 0.090(2) -0.0446(17) 0.0029(15) -0.0312(17)
C21 0.092(3) 0.125(3) 0.237(6) -0.014(2) -0.018(3) -0.049(4)
C22 0.115(3) 0.115(3) 0.199(5) -0.032(2) 0.019(3) -0.031(3)

loop_
_atom_site_type_symbol
_atom_site_label
_atom_site_fract_x
_atom_site_fract_y
_atom_site_fract_z
_atom_site_U_iso_or_equiv
_atom_site_thermal_displace_type
_atom_site_calc_flag
_atom_site_refinement_flags
_atom_site_occupancy
O O1 0.4032(2) 0.66247(19) 0.08006(13) 0.0802(7) Uani d . 1.000
O O2 1.02042(14) 0.08753(13) 0.35411(10) 0.0488(4) Uani d . 1.000
O O3 0.45650(17) 0.03885(16) 0.37857(13) 0.0629(6) Uani d . 1.000
N N1 0.8196(2) 0.4700(2) 0.51973(16) 0.0656(7) Uani d . 1.000
N N2 1.14500(19) 0.24295(18) 0.41136(14) 0.0563(6) Uani d . 1.000
C C1 0.6070(2) 0.33700(18) 0.31182(14) 0.0399(5) Uani d . 1.000
C C2 0.6619(2) 0.3463(2) 0.21430(15) 0.0483(6) Uani d . 1.000
C C3 0.5919(3) 0.4548(2) 0.13983(16) 0.0543(7) Uani d . 1.000
C C4 0.4642(3) 0.5588(2) 0.16012(16) 0.0532(7) Uani d . 1.000
C C5 0.4076(2) 0.5523(2) 0.25594(17) 0.0549(7) Uani d . 1.000
C C6 0.4797(2) 0.4416(2) 0.33068(15) 0.0473(6) Uani d . 1.000
C C7 0.2741(4) 0.7714(3) 0.0945(2) 0.0952(11) Uani d . 1.000
C C8 0.6896(2) 0.22102(18) 0.39559(14) 0.0389(5) Uani d . 1.000
C C9 0.8474(2) 0.26366(19) 0.42629(14) 0.0437(4) Uani d D 1.000
C C10 0.9993(2) 0.20384(19) 0.39964(14) 0.0419(5) Uani d . 1.000
C C11 0.8333(2) 0.37739(19) 0.47771(14) 0.0437(4) Uani d D 1.000
C C12 0.8867(2) 0.02105(18) 0.34609(14) 0.0408(5) Uani d . 1.000
C C13 0.7325(2) 0.07535(18) 0.36796(13) 0.0403(5) Uani d . 1.000
C C14 0.5994(2) -0.00856(19) 0.36226(15) 0.0455(6) Uani d . 1.000
C C15 0.6483(2) -0.1573(2) 0.33914(17) 0.0538(7) Uani d . 1.000
C C16 0.7957(3) -0.1685(2) 0.26744(17) 0.0570(5) Uani d . 1.000
C C17 0.9388(2) -0.11592(19) 0.30923(16) 0.0475(6) Uani d . 1.000
C C18 0.8500(3) -0.3269(2) 0.2591(2) 0.0702(9) Uani d . 1.000
C C19 0.7493(3) -0.0761(2) 0.16615(17) 0.0570(5) Uani d . 1.000
O O4 0.0402(4) 0.1650(4) 0.0951(3) 0.1652(16) Uani d . 1.000
C C20 0.1432(4) 0.2327(4) 0.1086(2) 0.0875(11) Uani d . 1.000
C C21 0.3163(5) 0.1707(5) 0.1206(4) 0.149(2) Uani d . 1.000
C C22 0.1030(5) 0.3830(4) 0.1273(4) 0.142(2) Uani d . 1.000
H H2 0.74790 0.27740 0.19950 0.0580 Uiso c R 1.000
H H2A 1.14960 0.31490 0.43900 0.0680 Uiso c R 1.000
H H2B 1.23420 0.19620 0.39120 0.0680 Uiso c R 1.000
H H3 0.63040 0.45860 0.07520 0.0650 Uiso c R 1.000
H H5 0.32180 0.62150 0.27050 0.0660 Uiso c R 1.000
H H6 0.44110 0.43780 0.39530 0.0570 Uiso c R 1.000
H H7A 0.18230 0.72780 0.12580 0.1420 Uiso c R 1.000
H H7B 0.24060 0.83210 0.03180 0.1420 Uiso c R 1.000
H H7C 0.31060 0.82910 0.13580 0.1420 Uiso c R 1.000
H H8 0.61350 0.21200 0.45250 0.0470 Uiso c R 1.000
H H15A 0.55440 -0.18350 0.31090 0.0650 Uiso c R 1.000
H H15B 0.67530 -0.22710 0.40040 0.0650 Uiso c R 1.000
H H17A 0.98780 -0.19130 0.36310 0.0570 Uiso c R 1.000
H H17B 1.02270 -0.10000 0.25810 0.0570 Uiso c R 1.000
H H18A 0.75920 -0.36330 0.23680 0.1050 Uiso c R 1.000
H H18B 0.88460 -0.38430 0.32260 0.1050 Uiso c R 1.000
H H18C 0.94030 -0.33260 0.21270 0.1050 Uiso c R 1.000
H H19A 0.71430 0.02300 0.17170 0.0850 Uiso c R 1.000
H H19B 0.66090 -0.11140 0.14030 0.0850 Uiso c R 1.000
H H19C 0.84340 -0.08150 0.12240 0.0850 Uiso c R 1.000
H H21A 0.35150 0.17590 0.18470 0.2240 Uiso c R 1.000
H H21B 0.38070 0.22410 0.07060 0.2240 Uiso c R 1.000
H H21C 0.33130 0.07090 0.11440 0.2240 Uiso c R 1.000
H H22A 0.15880 0.44750 0.07910 0.2140 Uiso c R 1.000
H H22B 0.13850 0.38360 0.19230 0.2140 Uiso c R 1.000
H H22C -0.01410 0.41450 0.12260 0.2140 Uiso c R 1.000

loop_
_atom_type_symbol
_atom_type_description
_atom_type_scat_dispersion_real
_atom_type_scat_dispersion_imag
_atom_type_scat_source
C C 0.0033 0.0016 ' International Tables Vol C Tables 4.2.6.8 and 6.1.1.4'
H H 0.0000 0.0000 ' International Tables Vol C Tables 4.2.6.8 and 6.1.1.4'
N N 0.0061 0.0033 ' International Tables Vol C Tables 4.2.6.8 and 6.1.1.4'
O O 0.0106 0.0060 ' International Tables Vol C Tables 4.2.6.8 and 6.1.1.4'

loop_
_geom_angle_atom_site_label_1
_geom_angle_atom_site_label_2
_geom_angle_atom_site_label_3
_geom_angle
_geom_angle_publ_flag
C4 O1 C7 119.00(19) no
C10 O2 C12 118.71(13) no
C10 N2 H2B 120.00 no
H2A N2 H2B 120.00 no
C10 N2 H2A 120.00 no
C6 C1 C8 120.86(17) no
C2 C1 C6 117.49(17) no
C2 C1 C8 121.58(16) no
C1 C2 C3 121.33(18) no
C2 C3 C4 120.4(2) no
O1 C4 C3 115.55(19) no
C3 C4 C5 119.50(19) no
O1 C4 C5 124.96(19) no
C4 C5 C6 119.47(18) no
C1 C6 C5 121.83(18) no
C1 C8 C13 112.40(15) no
C1 C8 C9 110.68(14) no
C9 C8 C13 108.21(14) no
C8 C9 C10 122.50(16) no
C8 C9 C11 118.28(15) no
C10 C9 C11 119.04(16) no
N2 C10 C9 128.41(18) no
O2 C10 N2 110.29(15) no
O2 C10 C9 121.30(15) no
N1 C11 C9 179.09(19) no
O2 C12 C13 123.20(16) no
O2 C12 C17 110.77(14) no
C13 C12 C17 126.03(16) no
C12 C13 C14 118.86(16) no
C8 C13 C14 118.84(15) no
C8 C13 C12 122.28(15) no
O3 C14 C13 121.03(17) no
O3 C14 C15 121.68(16) no
C13 C14 C15 117.26(15) no
C14 C15 C16 113.98(16) no
C17 C16 C18 108.51(18) no
C17 C16 C19 110.37(18) no
C18 C16 C19 109.63(19) no
C15 C16 C19 110.12(19) no
C15 C16 C17 108.13(17) no
C15 C16 C18 110.05(18) no
C12 C17 C16 112.99(15) no
C1 C2 H2 119.00 no
C3 C2 H2 119.00 no
C2 C3 H3 120.00 no
C4 C3 H3 120.00 no
C4 C5 H5 120.00 no
C6 C5 H5 120.00 no
C1 C6 H6 119.00 no
C5 C6 H6 119.00 no
O1 C7 H7A 109.00 no
O1 C7 H7B 109.00 no
O1 C7 H7C 110.00 no
H7A C7 H7B 109.00 no
H7A C7 H7C 110.00 no
H7B C7 H7C 109.00 no
C1 C8 H8 108.00 no
C9 C8 H8 108.00 no
C13 C8 H8 109.00 no
C14 C15 H15A 109.00 no
C14 C15 H15B 109.00 no
C16 C15 H15A 109.00 no
C16 C15 H15B 109.00 no
H15A C15 H15B 108.00 no
C12 C17 H17A 109.00 no
C12 C17 H17B 109.00 no
C16 C17 H17A 109.00 no
C16 C17 H17B 109.00 no
H17A C17 H17B 108.00 no
C16 C18 H18A 109.00 no
C16 C18 H18B 110.00 no
C16 C18 H18C 110.00 no
H18A C18 H18B 109.00 no
H18A C18 H18C 109.00 no
H18B C18 H18C 109.00 no
C16 C19 H19A 109.00 no
C16 C19 H19B 109.00 no
C16 C19 H19C 109.00 no
H19A C19 H19B 109.00 no
H19A C19 H19C 109.00 no
H19B C19 H19C 109.00 no
O4 C20 C21 122.9(4) no
O4 C20 C22 122.7(4) no
C21 C20 C22 114.0(3) no
C20 C21 H21A 109.00 no
C20 C21 H21B 109.00 no
C20 C21 H21C 109.00 no
H21A C21 H21B 109.00 no
H21A C21 H21C 109.00 no
H21B C21 H21C 109.00 no
C20 C22 H22A 109.00 no
C20 C22 H22B 109.00 no
C20 C22 H22C 109.00 no
H22A C22 H22B 109.00 no
H22A C22 H22C 110.00 no
H22B C22 H22C 109.00 no

loop_
_geom_bond_atom_site_label_1
_geom_bond_atom_site_label_2
_geom_bond_distance
_geom_bond_publ_flag
O1 C4 1.372(3) no
O1 C7 1.397(4) no
O2 C10 1.371(2) no
O2 C12 1.373(2) no
O3 C14 1.215(2) no
O4 C20 1.187(5) no
N1 C11 1.144(3) no
N2 C10 1.335(2) no
N2 H2B 0.8600 no
N2 H2A 0.8600 no
C1 C2 1.392(3) no
C1 C8 1.521(3) no
C1 C6 1.379(3) no
C2 C3 1.368(3) no
C3 C4 1.383(3) no
C4 C5 1.376(3) no
C5 C6 1.387(3) no
C8 C9 1.522(2) no
C8 C13 1.501(2) no
C9 C10 1.353(2) no
C9 C11 1.405(3) no
C12 C13 1.333(2) no
C12 C17 1.493(3) no
C13 C14 1.468(2) no
C14 C15 1.507(3) no
C15 C16 1.533(3) no
C16 C19 1.518(3) no
C16 C17 1.530(3) no
C16 C18 1.531(3) no
C2 H2 0.9300 no
C3 H3 0.9300 no
C5 H5 0.9300 no
C6 H6 0.9300 no
C7 H7B 0.9600 no
C7 H7C 0.9600 no
C7 H7A 0.9600 no
C8 H8 0.9800 no
C15 H15B 0.9700 no
C15 H15A 0.9700 no
C17 H17A 0.9700 no
C17 H17B 0.9700 no
C18 H18B 0.9600 no
C18 H18C 0.9600 no
C18 H18A 0.9600 no
C19 H19B 0.9600 no
C19 H19C 0.9600 no
C19 H19A 0.9600 no
C20 C21 1.450(5) no
C20 C22 1.492(5) no
C21 H21A 0.9600 no
C21 H21B 0.9600 no
C21 H21C 0.9600 no
C22 H22A 0.9600 no
C22 H22B 0.9600 no
C22 H22C 0.9600 no

loop_
_geom_hbond_atom_site_label_D
_geom_hbond_atom_site_label_H
_geom_hbond_atom_site_label_A
_geom_hbond_site_symmetry_A
_geom_hbond_distance_DH
_geom_hbond_distance_HA
_geom_hbond_distance_DA
_geom_hbond_angle_DHA
_geom_hbond_publ_flag
N2 H2A N1 2_766 0.86 2.30 3.142(3) 168 yes
N2 H2B O3 1_655 0.86 2.19 3.029(2) 165 yes
C6 H6 N1 2_666 0.93 2.51 3.258(3) 137 yes
C18 H18A Cg2 1_545 0.96 2.77 3.677(2) 158 yes

loop_
_geom_torsion_atom_site_label_1
_geom_torsion_atom_site_label_2
_geom_torsion_atom_site_label_3
_geom_torsion_atom_site_label_4
_geom_torsion
_geom_torsion_publ_flag
C7 O1 C4 C3 -180.0(2) no
C7 O1 C4 C5 0.2(3) no
C12 O2 C10 N2 172.48(16) no
C12 O2 C10 C9 -7.6(3) no
C10 O2 C12 C13 9.5(3) no
C10 O2 C12 C17 -171.11(16) no
C6 C1 C2 C3 -0.2(3) no
C8 C1 C2 C3 -177.04(18) no
C2 C1 C6 C5 0.2(3) no
C8 C1 C6 C5 177.02(16) no
C2 C1 C8 C9 79.6(2) no
C2 C1 C8 C13 -41.5(2) no
C6 C1 C8 C9 -97.08(19) no
C6 C1 C8 C13 141.80(17) no
C1 C2 C3 C4 0.2(3) no
C2 C3 C4 O1 -180.0(2) no
C2 C3 C4 C5 -0.1(3) no
O1 C4 C5 C6 179.9(2) no
C3 C4 C5 C6 0.1(3) no
C4 C5 C6 C1 -0.1(3) no
C1 C8 C9 C10 -103.3(2) no
C1 C8 C9 C11 71.7(2) no
C13 C8 C9 C10 20.3(2) no
C13 C8 C9 C11 -164.75(16) no
C1 C8 C13 C12 104.1(2) no
C1 C8 C13 C14 -74.3(2) no
C9 C8 C13 C12 -18.5(2) no
C9 C8 C13 C14 163.20(16) no
C8 C9 C10 O2 -8.6(3) no
C8 C9 C10 N2 171.34(19) no
C11 C9 C10 O2 176.45(17) no
C11 C9 C10 N2 -3.6(3) no
O2 C12 C13 C8 5.1(3) no
O2 C12 C13 C14 -176.54(17) no
C17 C12 C13 C8 -174.16(18) no
C17 C12 C13 C14 4.2(3) no
O2 C12 C17 C16 -161.46(16) no
C13 C12 C17 C16 17.9(3) no
C8 C13 C14 O3 0.7(3) no
C8 C13 C14 C15 -177.12(17) no
C12 C13 C14 O3 -177.70(19) no
C12 C13 C14 C15 4.5(3) no
O3 C14 C15 C16 147.2(2) no
C13 C14 C15 C16 -35.0(3) no
C14 C15 C16 C17 54.3(2) no
C14 C15 C16 C18 172.66(18) no
C14 C15 C16 C19 -66.4(2) no
C15 C16 C17 C12 -45.0(2) no
C18 C16 C17 C12 -164.36(18) no
C19 C16 C17 C12 75.5(2) no
